data_7155060
loop_
_publ_author_name
'van de Wouw, H. L.'
'Lee, J. Y.'
'Siegler, M. A.'
'Klausen, R. S.'

_publ_section_title
;
 Innocent BN bond substitution in anthracene derivatives.
;
_journal_issue 12
_journal_name_full 'Organic &amp; biomolecular chemistry'
_journal_page_first 3256
_journal_page_last 3263
_journal_paper_doi 10.1039/c5ob02309b
_journal_volume 14
_journal_year 2016
_chemical_formula_moiety 'C18 H13 B N2 O2'
_chemical_formula_sum 'C18 H13 B N2 O2'
_chemical_formula_weight 300.11
_space_group_crystal_system monoclinic
_space_group_IT_number 14
_space_group_name_Hall '-P 2yn'
_space_group_name_H-M_alt 'P 1 21/n 1'
_symmetry_space_group_name_Hall '-P 2yn'
_symmetry_space_group_name_H-M 'P 1 21/n 1'
_atom_sites_solution_hydrogens geom
_atom_sites_solution_primary direct
_atom_sites_solution_secondary difmap
_audit_creation_method SHELXL-2014/7
_audit_update_record
;
2016-02-12 deposited with the CCDC.
2016-02-29 downloaded from the CCDC.
;
_cell_angle_alpha 90
_cell_angle_beta 90.5796(17)
_cell_angle_gamma 90
_cell_formula_units_Z 4
_cell_length_a 7.35557(13)
_cell_length_b 5.95525(11)
_cell_length_c 31.4266(6)
_cell_measurement_reflns_used 5535
_cell_measurement_temperature 110(2)
_cell_measurement_theta_max 72.02
_cell_measurement_theta_min 2.78
_cell_volume 1376.55(4)
_computing_cell_refinement
;
CrysAlisPro, Agilent Technologies,
Version 1.171.36.32 (release 02-08-2013 CrysAlis171 .NET)
(compiled Aug  2 2013,16:46:58)
;
_computing_data_collection
;
CrysAlisPro, Agilent Technologies,
Version 1.171.36.32 (release 02-08-2013 CrysAlis171 .NET)
(compiled Aug  2 2013,16:46:58)
;
_computing_data_reduction
;
CrysAlisPro, Agilent Technologies,
Version 1.171.36.32 (release 02-08-2013 CrysAlis171 .NET)
(compiled Aug  2 2013,16:46:58)
;
_computing_molecular_graphics 'SHELXTL v6.10 (Sheldrick, 2008)'
_computing_publication_material 'SHELXTL v6.10 (Sheldrick, 2008)'
_computing_structure_refinement 'SHELXL-2014/7 (Sheldrick, 2015)'
_computing_structure_solution 'SHELXS-2014/7 (Sheldrick, 2015)'
_diffrn_ambient_temperature 110(2)
_diffrn_measured_fraction_theta_full 1.000
_diffrn_measured_fraction_theta_max 1.000
_diffrn_measurement_device_type 'SuperNova, Dual, Cu at zero, Atlas'
_diffrn_measurement_method '\w scans'
_diffrn_radiation_monochromator mirror
_diffrn_radiation_source 'SuperNova (Cu) X-ray Source'
_diffrn_radiation_type CuK\a
_diffrn_radiation_wavelength 1.54178
_diffrn_reflns_av_R_equivalents 0.0302
_diffrn_reflns_av_unetI/netI 0.0236
_diffrn_reflns_Laue_measured_fraction_full 1.000
_diffrn_reflns_Laue_measured_fraction_max 1.000
_diffrn_reflns_limit_h_max 9
_diffrn_reflns_limit_h_min -9
_diffrn_reflns_limit_k_max 5
_diffrn_reflns_limit_k_min -7
_diffrn_reflns_limit_l_max 37
_diffrn_reflns_limit_l_min -38
_diffrn_reflns_number 8815
_diffrn_reflns_point_group_measured_fraction_full 1.000
_diffrn_reflns_point_group_measured_fraction_max 1.000
_diffrn_reflns_theta_full 67.679
_diffrn_reflns_theta_max 71.886
_diffrn_reflns_theta_min 2.812
_exptl_absorpt_coefficient_mu 0.762
_exptl_absorpt_correction_T_max 0.940
_exptl_absorpt_correction_T_min 0.859
_exptl_absorpt_correction_type analytical
_exptl_absorpt_process_details
;
CrysAlisPro, Agilent Technologies,
Version 1.171.36.32 (release 02-08-2013 CrysAlis171 .NET)
(compiled Aug  2 2013,16:46:58)
Analytical numeric absorption correction using a multifaceted crystal
            model based on expressions derived by R.C. Clark & J.S. Reid.
(Clark, R. C. & Reid, J. S. (1995). Acta Cryst. A51, 887-897)
;
_exptl_crystal_colour colorless
_exptl_crystal_density_diffrn 1.448
_exptl_crystal_description 'small rod'
_exptl_crystal_F_000 624
_exptl_crystal_size_max 0.29
_exptl_crystal_size_mid 0.11
_exptl_crystal_size_min 0.09
_refine_diff_density_max 0.266
_refine_diff_density_min -0.271
_refine_diff_density_rms 0.052
_refine_ls_extinction_method none
_refine_ls_goodness_of_fit_ref 1.035
_refine_ls_hydrogen_treatment constr
_refine_ls_matrix_type full
_refine_ls_number_parameters 208
_refine_ls_number_reflns 2703
_refine_ls_number_restraints 0
_refine_ls_restrained_S_all 1.035
_refine_ls_R_factor_all 0.0446
_refine_ls_R_factor_gt 0.0404
_refine_ls_shift/su_max 0.000
_refine_ls_shift/su_mean 0.000
_refine_ls_structure_factor_coef Fsqd
_refine_ls_weighting_details 'w=1/[\s^2^(Fo^2^)+(0.0642P)^2^+0.5256P] where P=(Fo^2^+2Fc^2^)/3'
_refine_ls_weighting_scheme calc
_refine_ls_wR_factor_gt 0.1092
_refine_ls_wR_factor_ref 0.1138
_reflns_Friedel_coverage 0.000
_reflns_number_gt 2390
_reflns_number_total 2703
_reflns_threshold_expression 'I > 2\s(I)'
_cod_data_source_file c5ob02309b3.cif
_cod_data_source_block 1h
_cod_database_code 7155060
_shelx_shelxl_version_number 2014/7
_shelx_space_group_comment
;
The symmetry employed for this shelxl refinement is uniquely defined
by the following loop, which should always be used as a source of
symmetry information in preference to the above space-group names.
They are only intended as comments.
;

loop_
_space_group_symop_operation_xyz
'x, y, z'
'-x+1/2, y+1/2, -z+1/2'
'-x, -y, -z'
'x-1/2, -y-1/2, z-1/2'

loop_
_atom_site_label
_atom_site_type_symbol
_atom_site_fract_x
_atom_site_fract_y
_atom_site_fract_z
_atom_site_U_iso_or_equiv
_atom_site_adp_type
_atom_site_occupancy
_atom_site_site_symmetry_order
_atom_site_calc_flag
_atom_site_refinement_flags_posn
_atom_site_refinement_flags_adp
C1 C 0.98313(15) 0.4163(2) 0.27823(4) 0.0097(3) Uani 1 1 d . .
C2 C 0.95822(15) 0.5681(2) 0.31086(4) 0.0106(3) Uani 1 1 d . .
H2 H 0.8991 0.7068 0.3051 0.013 Uiso 1 1 calc R U
C3 C 1.01908(16) 0.52092(19) 0.35267(4) 0.0105(3) Uani 1 1 d . .
C4 C 0.99860(16) 0.6769(2) 0.38665(4) 0.0123(3) Uani 1 1 d . .
H4 H 0.9415 0.8174 0.3814 0.015 Uiso 1 1 calc R U
C5 C 1.06037(17) 0.6262(2) 0.42674(4) 0.0155(3) Uani 1 1 d . .
H5 H 1.0461 0.7323 0.4490 0.019 Uiso 1 1 calc R U
C6 C 1.14552(18) 0.4170(2) 0.43537(4) 0.0169(3) Uani 1 1 d . .
H6 H 1.1876 0.3838 0.4633 0.020 Uiso 1 1 calc R U
C7 C 1.16719(17) 0.2630(2) 0.40354(4) 0.0140(3) Uani 1 1 d . .
H7 H 1.2240 0.1232 0.4096 0.017 Uiso 1 1 calc R U
C8 C 1.10539(16) 0.3100(2) 0.36132(4) 0.0111(3) Uani 1 1 d . .
C9 C 1.12463(16) 0.1558(2) 0.32793(4) 0.0112(3) Uani 1 1 d . .
H9 H 1.1795 0.0144 0.3336 0.013 Uiso 1 1 calc R U
C10 C 1.06592(15) 0.2036(2) 0.28678(4) 0.0100(3) Uani 1 1 d . .
C11 C 1.09392(15) 0.04611(19) 0.25240(4) 0.0110(3) Uani 1 1 d . .
H11 H 1.1434 -0.0974 0.2588 0.013 Uiso 1 1 calc R U
C12 C 1.05200(16) 0.0962(2) 0.21144(4) 0.0121(3) Uani 1 1 d . .
H12 H 1.0730 -0.0104 0.1895 0.014 Uiso 1 1 calc R U
C13 C 0.92958(15) 0.4098(2) 0.15390(4) 0.0110(3) Uani 1 1 d . .
C14 C 0.85129(16) 0.6199(2) 0.14484(4) 0.0119(3) Uani 1 1 d . .
H14 H 0.8202 0.7163 0.1677 0.014 Uiso 1 1 calc R U
C15 C 0.81814(16) 0.6905(2) 0.10350(4) 0.0124(3) Uani 1 1 d . .
H15 H 0.7683 0.8347 0.0978 0.015 Uiso 1 1 calc R U
C16 C 0.85987(16) 0.5443(2) 0.07065(4) 0.0122(3) Uani 1 1 d . .
C17 C 0.93679(17) 0.3348(2) 0.07742(4) 0.0138(3) Uani 1 1 d . .
H17 H 0.9636 0.2379 0.0543 0.017 Uiso 1 1 calc R U
C18 C 0.97333(17) 0.2716(2) 0.11918(4) 0.0130(3) Uani 1 1 d . .
H18 H 1.0296 0.1306 0.1245 0.016 Uiso 1 1 calc R U
B1 B 0.97010(18) 0.3269(2) 0.20067(4) 0.0110(3) Uani 1 1 d . .
N1 N 0.93542(13) 0.46755(17) 0.23619(3) 0.0111(2) Uani 1 1 d . .
H1 H 0.8799 0.5961 0.2314 0.013 Uiso 1 1 calc R U
N2 N 0.81914(15) 0.61724(18) 0.02689(3) 0.0165(3) Uani 1 1 d . .
O1 O 0.81051(16) 0.81930(17) 0.01988(3) 0.0293(3) Uani 1 1 d . .
O2 O 0.79606(14) 0.47163(17) -0.00033(3) 0.0240(2) Uani 1 1 d . .

loop_
_atom_site_aniso_label
_atom_site_aniso_U_11
_atom_site_aniso_U_22
_atom_site_aniso_U_33
_atom_site_aniso_U_23
_atom_site_aniso_U_13
_atom_site_aniso_U_12
C1 0.0104(5) 0.0076(6) 0.0110(6) 0.0019(4) 0.0002(4) -0.0007(4)
C2 0.0118(5) 0.0067(5) 0.0133(6) 0.0014(4) 0.0007(4) 0.0008(4)
C3 0.0112(5) 0.0071(6) 0.0131(6) 0.0009(4) 0.0009(4) -0.0015(4)
C4 0.0156(6) 0.0078(6) 0.0136(6) 0.0004(4) 0.0006(4) -0.0003(4)
C5 0.0219(6) 0.0110(6) 0.0135(6) -0.0029(5) -0.0007(5) -0.0012(5)
C6 0.0233(6) 0.0144(6) 0.0128(6) 0.0019(5) -0.0050(5) -0.0005(5)
C7 0.0172(6) 0.0094(6) 0.0155(6) 0.0029(5) -0.0024(5) 0.0001(5)
C8 0.0122(5) 0.0076(6) 0.0135(6) 0.0021(4) 0.0000(4) -0.0011(4)
C9 0.0117(5) 0.0070(5) 0.0148(6) 0.0027(4) 0.0003(4) 0.0000(4)
C10 0.0108(5) 0.0067(6) 0.0125(6) 0.0007(4) 0.0013(4) -0.0012(4)
C11 0.0120(5) 0.0058(5) 0.0150(6) 0.0010(4) 0.0012(4) 0.0002(4)
C12 0.0157(6) 0.0075(6) 0.0130(6) -0.0021(4) 0.0010(4) -0.0004(4)
C13 0.0115(5) 0.0086(6) 0.0128(6) -0.0007(4) -0.0006(4) -0.0017(4)
C14 0.0151(6) 0.0092(6) 0.0113(6) -0.0020(4) 0.0010(4) -0.0001(5)
C15 0.0144(6) 0.0080(6) 0.0149(6) 0.0003(4) -0.0009(5) 0.0007(4)
C16 0.0160(6) 0.0116(6) 0.0091(6) 0.0013(4) -0.0009(4) -0.0023(5)
C17 0.0188(6) 0.0100(6) 0.0125(6) -0.0024(4) 0.0013(5) -0.0002(5)
C18 0.0163(6) 0.0086(6) 0.0141(6) -0.0001(4) 0.0000(4) 0.0009(5)
B1 0.0115(6) 0.0088(6) 0.0127(7) -0.0006(5) -0.0006(5) -0.0007(5)
N1 0.0149(5) 0.0073(5) 0.0111(5) 0.0013(4) -0.0016(4) 0.0025(4)
N2 0.0234(6) 0.0150(6) 0.0110(5) 0.0015(4) -0.0009(4) 0.0006(4)
O1 0.0543(7) 0.0155(5) 0.0181(5) 0.0050(4) -0.0023(5) 0.0066(5)
O2 0.0371(6) 0.0218(5) 0.0130(5) -0.0044(4) -0.0049(4) -0.0021(4)

loop_
_atom_type_symbol
_atom_type_description
_atom_type_scat_dispersion_real
_atom_type_scat_dispersion_imag
_atom_type_scat_source
C C 0.0181 0.0091 'International Tables Vol C Tables 4.2.6.8 and 6.1.1.4'
H H 0.0000 0.0000 'International Tables Vol C Tables 4.2.6.8 and 6.1.1.4'
B B 0.0090 0.0039 'International Tables Vol C Tables 4.2.6.8 and 6.1.1.4'
N N 0.0311 0.0180 'International Tables Vol C Tables 4.2.6.8 and 6.1.1.4'
O O 0.0492 0.0322 'International Tables Vol C Tables 4.2.6.8 and 6.1.1.4'

loop_
_geom_angle_atom_site_label_1
_geom_angle_atom_site_label_2
_geom_angle_atom_site_label_3
_geom_angle
C2 C1 N1 121.70(11)
C2 C1 C10 119.99(11)
N1 C1 C10 118.27(10)
C1 C2 C3 121.18(11)
C1 C2 H2 119.4
C3 C2 H2 119.4
C2 C3 C4 122.21(11)
C2 C3 C8 119.14(11)
C4 C3 C8 118.65(11)
C5 C4 C3 120.66(11)
C5 C4 H4 119.7
C3 C4 H4 119.7
C4 C5 C6 120.72(11)
C4 C5 H5 119.6
C6 C5 H5 119.6
C7 C6 C5 120.24(11)
C7 C6 H6 119.9
C5 C6 H6 119.9
C6 C7 C8 120.69(11)
C6 C7 H7 119.7
C8 C7 H7 119.7
C9 C8 C7 122.27(11)
C9 C8 C3 118.68(11)
C7 C8 C3 119.05(11)
C10 C9 C8 122.00(11)
C10 C9 H9 119.0
C8 C9 H9 119.0
C9 C10 C1 118.97(11)
C9 C10 C11 121.16(11)
C1 C10 C11 119.82(10)
C12 C11 C10 122.30(11)
C12 C11 H11 118.8
C10 C11 H11 118.8
C11 C12 B1 119.44(11)
C11 C12 H12 120.3
B1 C12 H12 120.3
C14 C13 C18 117.40(11)
C14 C13 B1 122.75(11)
C18 C13 B1 119.84(11)
C15 C14 C13 121.88(11)
C15 C14 H14 119.1
C13 C14 H14 119.1
C14 C15 C16 118.02(11)
C14 C15 H15 121.0
C16 C15 H15 121.0
C17 C16 C15 122.94(11)
C17 C16 N2 119.26(11)
C15 C16 N2 117.79(11)
C16 C17 C18 117.67(11)
C16 C17 H17 121.2
C18 C17 H17 121.2
C17 C18 C13 122.04(11)
C17 C18 H18 119.0
C13 C18 H18 119.0
N1 B1 C12 115.28(11)
N1 B1 C13 120.97(11)
C12 B1 C13 123.74(11)
C1 N1 B1 124.68(10)
C1 N1 H1 117.7
B1 N1 H1 117.7
O1 N2 O2 124.15(11)
O1 N2 C16 117.92(10)
O2 N2 C16 117.93(11)

loop_
_geom_bond_atom_site_label_1
_geom_bond_atom_site_label_2
_geom_bond_distance
C1 C2 1.3807(16)
C1 N1 1.3971(15)
C1 C10 1.4301(16)
C2 C3 1.4119(16)
C2 H2 0.9500
C3 C4 1.4246(16)
C3 C8 1.4322(16)
C4 C5 1.3686(17)
C4 H4 0.9500
C5 C6 1.4196(17)
C5 H5 0.9500
C6 C7 1.3676(18)
C6 H6 0.9500
C7 C8 1.4260(16)
C7 H7 0.9500
C8 C9 1.4026(17)
C9 C10 1.3885(16)
C9 H9 0.9500
C10 C11 1.4469(16)
C11 C12 1.3539(16)
C11 H11 0.9500
C12 B1 1.5366(17)
C12 H12 0.9500
C13 C14 1.4054(16)
C13 C18 1.4069(16)
C13 B1 1.5759(18)
C14 C15 1.3848(17)
C14 H14 0.9500
C15 C16 1.3870(17)
C15 H15 0.9500
C16 C17 1.3854(17)
C16 N2 1.4700(15)
C17 C18 1.3888(17)
C17 H17 0.9500
C18 H18 0.9500
B1 N1 1.4207(16)
N1 H1 0.8800
N2 O1 1.2248(15)
N2 O2 1.2288(14)

loop_
_geom_torsion_atom_site_label_1
_geom_torsion_atom_site_label_2
_geom_torsion_atom_site_label_3
_geom_torsion_atom_site_label_4
_geom_torsion
N1 C1 C2 C3 -175.31(10)
C10 C1 C2 C3 2.30(17)
C1 C2 C3 C4 178.56(11)
C1 C2 C3 C8 -1.05(17)
C2 C3 C4 C5 -179.53(11)
C8 C3 C4 C5 0.09(17)
C3 C4 C5 C6 -0.25(19)
C4 C5 C6 C7 0.1(2)
C5 C6 C7 C8 0.18(19)
C6 C7 C8 C9 -179.74(12)
C6 C7 C8 C3 -0.34(18)
C2 C3 C8 C9 -0.75(17)
C4 C3 C8 C9 179.62(10)
C2 C3 C8 C7 179.83(10)
C4 C3 C8 C7 0.20(17)
C7 C8 C9 C10 -179.30(11)
C3 C8 C9 C10 1.30(17)
C8 C9 C10 C1 -0.08(17)
C8 C9 C10 C11 177.36(11)
C2 C1 C10 C9 -1.73(17)
N1 C1 C10 C9 175.96(10)
C2 C1 C10 C11 -179.21(10)
N1 C1 C10 C11 -1.52(16)
C9 C10 C11 C12 -174.28(11)
C1 C10 C11 C12 3.13(17)
C10 C11 C12 B1 -0.58(18)
C18 C13 C14 C15 -0.14(18)
B1 C13 C14 C15 179.45(11)
C13 C14 C15 C16 1.79(18)
C14 C15 C16 C17 -1.62(18)
C14 C15 C16 N2 178.14(10)
C15 C16 C17 C18 -0.22(18)
N2 C16 C17 C18 -179.98(11)
C16 C17 C18 C13 1.98(18)
C14 C13 C18 C17 -1.81(18)
B1 C13 C18 C17 178.59(11)
C11 C12 B1 N1 -3.34(17)
C11 C12 B1 C13 175.35(11)
C14 C13 B1 N1 -2.65(18)
C18 C13 B1 N1 176.92(11)
C14 C13 B1 C12 178.72(11)
C18 C13 B1 C12 -1.70(18)
C2 C1 N1 B1 174.85(11)
C10 C1 N1 B1 -2.80(17)
C12 B1 N1 C1 5.13(17)
C13 B1 N1 C1 -173.60(10)
C17 C16 N2 O1 -155.92(12)
C15 C16 N2 O1 24.32(17)
C17 C16 N2 O2 24.02(17)
C15 C16 N2 O2 -155.75(12)
